data_7013697
loop_
_publ_author_name
'Yamada, Susumu'
'Ishida, Takayuki'
'Nogami, Takashi'

_publ_section_title
;
 Supramolecular triangular and linear arrays of metal-radical solids
 using pyrazolato-silver(I) motifs.
;
_journal_issue 6
_journal_name_full 'Dalton transactions (Cambridge, England : 2003)'
_journal_page_first 898
_journal_page_last 903
_journal_paper_doi 10.1039/b312406a
_journal_year 2004
_chemical_formula_moiety 'C17 H25 Ag N6 O2 '
_chemical_formula_sum 'C17 H25 Ag N6 O2'
_chemical_formula_weight 453.29
_space_group_IT_number 19
_symmetry_cell_setting orthorhombic
_symmetry_Int_Tables_number 19
_symmetry_space_group_name_Hall 'P 2ac 2ab'
_symmetry_space_group_name_H-M 'P 21 21 21'
_audit_creation_date 'Mon Aug 18 15:42:20 2003'
_audit_creation_method 'by teXsan'
_cell_angle_alpha 90
_cell_angle_beta 90
_cell_angle_gamma 90
_cell_formula_units_Z 4
_cell_length_a 6.9851(4)
_cell_length_b 12.5908(7)
_cell_length_c 22.479(2)
_cell_measurement_reflns_used 20746
_cell_measurement_temperature 90.2
_cell_measurement_theta_max 27.1
_cell_measurement_theta_min 3.1
_cell_volume 1977.0(2)
_computing_cell_refinement PROCESS-AUTO
_computing_data_collection PROCESS-AUTO
_computing_data_reduction 'teXsan Ver. 1.11'
_computing_publication_material 'teXsan Ver. 1.11'
_computing_structure_refinement 'teXsan Ver. 1.10'
_computing_structure_solution SIR92
_diffrn_detector_area_resol_mean 10.00
_diffrn_measured_fraction_theta_full 0.9652
_diffrn_measured_fraction_theta_max 0.9652
_diffrn_measurement_device_type 'Rigaku RAXIS-RAPID Imaging Plate'
_diffrn_measurement_method \w
_diffrn_radiation_type 'Mo K\a'
_diffrn_radiation_wavelength 0.7107
_diffrn_reflns_av_R_equivalents 0.049
_diffrn_reflns_limit_h_max 6
_diffrn_reflns_limit_h_min -8
_diffrn_reflns_limit_k_max 16
_diffrn_reflns_limit_k_min -16
_diffrn_reflns_limit_l_max 28
_diffrn_reflns_limit_l_min -28
_diffrn_reflns_number 10383
_diffrn_reflns_theta_full 27.10
_diffrn_reflns_theta_max 27.10
_exptl_absorpt_coefficient_mu 1.040
_exptl_absorpt_correction_T_max 0.697
_exptl_absorpt_correction_T_min 0.476
_exptl_absorpt_correction_type integration
_exptl_absorpt_process_details '(Higashi, 1999)'
_exptl_crystal_colour red
_exptl_crystal_density_diffrn 1.523
_exptl_crystal_density_method 'not measured'
_exptl_crystal_description block
_exptl_crystal_size_max 0.200
_exptl_crystal_size_mid 0.200
_exptl_crystal_size_min 0.100
_refine_diff_density_max 0.67
_refine_diff_density_min -1.44
_refine_ls_extinction_coef 0.001(1)
_refine_ls_extinction_method 'Zachariasen(1967) type 2 Gaussian isotropic'
_refine_ls_goodness_of_fit_ref 1.676
_refine_ls_hydrogen_treatment noref
_refine_ls_number_parameters 236
_refine_ls_number_reflns 2415
_refine_ls_R_factor_gt 0.0462
_refine_ls_shift/su_max 0.0003
_refine_ls_structure_factor_coef Fsqd
_refine_ls_weighting_details 'w = 1/[\s^2^(Fo^2^) + (0.06500(Max(Fo^2^,0) + 2Fc^2^)/3)^2^]'
_refine_ls_weighting_scheme calc
_refine_ls_wR_factor_ref 0.1275
_reflns_number_gt 2283
_reflns_number_total 2415
_reflns_threshold_expression F^2^>2.0\s(F^2^)
_cod_data_source_file b312406a.txt
_cod_data_source_block '[Ag(pzbisIN)]n_'
_cod_original_sg_symbol_H-M 'P 21 21 21   '
_cod_original_formula_sum 'C17 H25 Ag N6 O2 '
_cod_database_code 7013697

loop_
_symmetry_equiv_pos_as_xyz
x,y,z
1/2-x,-y,1/2+z
1/2+x,1/2-y,-z
-x,1/2+y,1/2-z

loop_
_atom_site_label
_atom_site_type_symbol
_atom_site_fract_x
_atom_site_fract_y
_atom_site_fract_z
_atom_site_U_iso_or_equiv
_atom_site_adp_type
_atom_site_occupancy
_atom_site_calc_flag
_atom_site_refinement_flags
_atom_site_disorder_assembly
_atom_site_disorder_group
Ag(1) Ag 0.27747(7) 0.32703(4) 0.55612(2) 0.0250(1) Uani 1.00 d . . .
O(1) O -0.0723(8) 0.4987(4) 0.3604(2) 0.033(1) Uani 1.00 d . . .
O(2) O 0.4480(8) 0.3173(5) 0.2442(2) 0.035(1) Uani 1.00 d . . .
N(1) N 0.3576(8) 0.3395(4) 0.4640(2) 0.021(1) Uani 1.00 d . . .
N(2) N 0.4943(8) 0.2886(4) 0.4331(2) 0.021(1) Uani 1.00 d . . .
N(3) N 0.0770(8) 0.4784(4) 0.5067(2) 0.021(1) Uani 1.00 d . . .
N(4) N -0.0517(9) 0.5043(4) 0.4164(2) 0.023(1) Uani 1.00 d . . .
N(5) N 0.7447(8) 0.2042(4) 0.3493(2) 0.022(1) Uani 1.00 d . . .
N(6) N 0.5763(9) 0.2668(4) 0.2722(2) 0.023(1) Uani 1.00 d . . .
C(1) C 0.4631(10) 0.3106(5) 0.3748(3) 0.021(1) Uani 1.00 d . . .
C(2) C 0.306(1) 0.3771(5) 0.3671(3) 0.023(2) Uani 1.00 d . . .
C(3) C 0.2446(10) 0.3941(5) 0.4251(3) 0.021(1) Uani 1.00 d . . .
C(4) C 0.0921(9) 0.4584(5) 0.4506(3) 0.025(2) Uani 1.00 d . . .
C(5) C -0.1065(10) 0.5352(5) 0.5175(3) 0.024(2) Uani 1.00 d . . .
C(6) C -0.161(1) 0.5811(5) 0.4555(3) 0.026(2) Uani 1.00 d . . .
C(7) C -0.247(1) 0.4494(6) 0.5400(3) 0.032(2) Uani 1.00 d . . .
C(8) C -0.077(1) 0.6190(6) 0.5654(3) 0.030(2) Uani 1.00 d . . .
C(9) C -0.373(1) 0.5766(5) 0.4387(4) 0.030(2) Uani 1.00 d . . .
C(10) C -0.078(1) 0.6909(5) 0.4427(3) 0.030(2) Uani 1.00 d . . .
C(11) C 0.597(1) 0.2612(5) 0.3338(3) 0.023(2) Uani 1.00 d . . .
C(12) C 0.8259(10) 0.1515(5) 0.2957(3) 0.025(2) Uani 1.00 d . . .
C(13) C 0.753(1) 0.2221(5) 0.2431(3) 0.027(2) Uani 1.00 d . . .
C(14) C 0.743(1) 0.0390(5) 0.2949(3) 0.032(2) Uani 1.00 d . . .
C(15) C 1.044(1) 0.1448(6) 0.3006(3) 0.033(2) Uani 1.00 d . . .
C(16) C 0.700(1) 0.1642(6) 0.1872(3) 0.031(2) Uani 1.00 d . . .
C(17) C 0.883(1) 0.3162(6) 0.2297(3) 0.036(2) Uani 1.00 d . . .
H(1) H 0.2535 0.4041 0.3311 0.0278 Uiso 1.00 calc . . .
H(2) H -0.3682 0.4810 0.5479 0.0380 Uiso 1.00 calc . . .
H(3) H -0.1987 0.4184 0.5754 0.0380 Uiso 1.00 calc . . .
H(4) H -0.2618 0.3960 0.5105 0.0380 Uiso 1.00 calc . . .
H(5) H 0.0168 0.6685 0.5525 0.0363 Uiso 1.00 calc . . .
H(6) H -0.0357 0.5858 0.6010 0.0363 Uiso 1.00 calc . . .
H(7) H -0.1946 0.6551 0.5724 0.0363 Uiso 1.00 calc . . .
H(8) H -0.3884 0.5959 0.3982 0.0357 Uiso 1.00 calc . . .
H(9) H -0.4434 0.6246 0.4631 0.0357 Uiso 1.00 calc . . .
H(10) H -0.4202 0.5066 0.4446 0.0357 Uiso 1.00 calc . . .
H(11) H 0.0546 0.6911 0.4521 0.0358 Uiso 1.00 calc . . .
H(12) H -0.1421 0.7424 0.4662 0.0358 Uiso 1.00 calc . . .
H(13) H -0.0943 0.7073 0.4018 0.0358 Uiso 1.00 calc . . .
H(14) H 0.6073 0.0427 0.2926 0.0385 Uiso 1.00 calc . . .
H(15) H 0.7792 0.0028 0.3302 0.0385 Uiso 1.00 calc . . .
H(16) H 0.7909 0.0017 0.2613 0.0385 Uiso 1.00 calc . . .
H(17) H 1.0944 0.1109 0.2662 0.0398 Uiso 1.00 calc . . .
H(18) H 1.0777 0.1049 0.3350 0.0398 Uiso 1.00 calc . . .
H(19) H 1.0960 0.2143 0.3037 0.0398 Uiso 1.00 calc . . .
H(20) H 0.6402 0.2120 0.1604 0.0378 Uiso 1.00 calc . . .
H(21) H 0.6146 0.1080 0.1965 0.0378 Uiso 1.00 calc . . .
H(22) H 0.8126 0.1360 0.1694 0.0378 Uiso 1.00 calc . . .
H(23) H 0.9968 0.2916 0.2111 0.0426 Uiso 1.00 calc . . .
H(24) H 0.9150 0.3514 0.2658 0.0426 Uiso 1.00 calc . . .
H(25) H 0.8190 0.3643 0.2040 0.0426 Uiso 1.00 calc . . .

loop_
_atom_site_aniso_label
_atom_site_aniso_U_11
_atom_site_aniso_U_22
_atom_site_aniso_U_33
_atom_site_aniso_U_12
_atom_site_aniso_U_13
_atom_site_aniso_U_23
Ag(1) 0.0320(3) 0.0308(3) 0.0121(2) -0.0036(2) 0.0024(2) 0.0009(2)
O(1) 0.040(3) 0.047(3) 0.013(2) -0.001(3) -0.005(2) -0.002(2)
O(2) 0.041(3) 0.045(3) 0.018(2) 0.012(3) -0.002(2) 0.000(2)
N(1) 0.021(2) 0.025(3) 0.017(2) 0.000(2) 0.003(2) 0.000(2)
N(2) 0.025(3) 0.023(2) 0.016(3) 0.004(2) 0.000(2) -0.001(2)
N(3) 0.023(3) 0.020(2) 0.021(3) 0.002(2) 0.005(2) 0.001(2)
N(4) 0.028(3) 0.025(2) 0.016(3) 0.002(2) 0.001(2) -0.003(2)
N(5) 0.025(3) 0.025(2) 0.015(2) 0.003(2) 0.003(2) -0.003(2)
N(6) 0.030(3) 0.026(3) 0.014(3) 0.004(2) 0.003(2) -0.001(2)
C(1) 0.027(3) 0.022(3) 0.015(3) 0.000(3) 0.002(2) -0.002(2)
C(2) 0.033(4) 0.021(3) 0.016(3) 0.003(3) 0.000(3) 0.000(2)
C(3) 0.025(3) 0.023(3) 0.016(3) -0.002(3) 0.003(2) -0.003(2)
C(4) 0.021(3) 0.031(3) 0.023(3) -0.002(3) 0.001(3) -0.001(3)
C(5) 0.027(3) 0.030(3) 0.015(3) -0.004(3) -0.001(2) 0.000(2)
C(6) 0.030(3) 0.022(3) 0.026(4) 0.006(3) 0.003(3) -0.002(2)
C(7) 0.029(4) 0.035(3) 0.031(4) 0.001(3) 0.004(3) 0.005(3)
C(8) 0.032(3) 0.033(3) 0.026(4) 0.007(3) -0.001(3) -0.009(3)
C(9) 0.035(4) 0.025(3) 0.029(4) -0.003(3) -0.001(3) -0.001(3)
C(10) 0.037(3) 0.024(3) 0.028(4) -0.007(3) 0.004(3) 0.004(3)
C(11) 0.036(3) 0.021(3) 0.013(3) -0.004(3) 0.002(3) -0.002(2)
C(12) 0.029(3) 0.034(3) 0.012(3) 0.012(3) -0.001(2) -0.001(2)
C(13) 0.033(4) 0.028(3) 0.018(3) 0.001(3) 0.000(3) -0.002(2)
C(14) 0.046(5) 0.030(3) 0.020(3) 0.005(3) -0.004(3) -0.001(2)
C(15) 0.034(4) 0.043(4) 0.022(4) 0.014(3) 0.001(3) -0.002(3)
C(16) 0.041(4) 0.039(4) 0.014(3) 0.002(4) 0.000(3) -0.008(3)
C(17) 0.047(4) 0.035(4) 0.025(4) 0.004(4) 0.006(3) 0.000(3)

loop_
_atom_type_symbol
_atom_type_description
_atom_type_scat_dispersion_real
_atom_type_scat_dispersion_imag
_atom_type_scat_source
C C 0.003 0.002
;International Tables for Crystallography
(1992, Vol. C, Tables 4.2.6.8 and 6.1.1.1)
;
H H 0.000 0.000
;International Tables for Crystallography
(1992, Vol. C, Table 6.1.1.2)
;
N N 0.006 0.003
;International Tables for Crystallography
(1992, Vol. C, Tables 4.2.6.8 and 6.1.1.1)
;
O O 0.011 0.006
;International Tables for Crystallography
(1992, Vol. C, Tables 4.2.6.8 and 6.1.1.1)
;
Ag Ag -0.897 1.101
;International Tables for Crystallography
(1992, Vol. C, Tables 4.2.6.8 and 6.1.1.1)
;

loop_
_geom_angle_atom_site_label_1
_geom_angle_atom_site_label_2
_geom_angle_atom_site_label_3
_geom_angle
_geom_angle_site_symmetry_1
_geom_angle_site_symmetry_2
_geom_angle_site_symmetry_3
_geom_angle_publ_flag
N(1) Ag(1) N(2) 110.2(2) . . 3_456 yes
N(1) Ag(1) N(3) 71.2(2) . . . yes
N(1) Ag(1) N(5) 169.1(2) . . 3_456 yes
N(2) Ag(1) N(3) 92.4(2) 3_456 . . yes
N(2) Ag(1) N(5) 73.4(2) 3_456 . 3_456 yes
N(3) Ag(1) N(5) 119.4(2) . . 3_456 yes
Ag(1) N(1) N(2) 130.4(4) . . . yes
Ag(1) N(1) C(3) 120.2(4) . . . yes
N(2) N(1) C(3) 108.7(5) . . . yes
Ag(1) N(2) N(1) 143.2(4) 3_556 . . yes
Ag(1) N(2) C(1) 110.1(4) 3_556 . . yes
N(1) N(2) C(1) 106.7(5) . . . yes
Ag(1) N(3) C(4) 103.2(4) . . . yes
Ag(1) N(3) C(5) 138.0(4) . . . yes
C(4) N(3) C(5) 108.9(5) . . . yes
O(1) N(4) C(4) 127.4(6) . . . yes
O(1) N(4) C(6) 123.5(6) . . . yes
C(4) N(4) C(6) 108.1(5) . . . yes
Ag(1) N(5) C(11) 116.4(4) 3_556 . . yes
Ag(1) N(5) C(12) 132.2(4) 3_556 . . yes
C(11) N(5) C(12) 109.3(5) . . . yes
O(2) N(6) C(11) 126.3(6) . . . yes
O(2) N(6) C(13) 123.5(5) . . . yes
C(11) N(6) C(13) 109.1(5) . . . yes
N(2) C(1) C(2) 111.7(5) . . . yes
N(2) C(1) C(11) 115.0(6) . . . yes
C(2) C(1) C(11) 133.2(6) . . . yes
C(1) C(2) C(3) 102.6(5) . . . yes
N(1) C(3) C(2) 110.2(6) . . . yes
N(1) C(3) C(4) 116.9(6) . . . yes
C(2) C(3) C(4) 132.9(6) . . . yes
N(3) C(4) N(4) 113.5(6) . . . yes
N(3) C(4) C(3) 123.6(6) . . . yes
N(4) C(4) C(3) 122.9(6) . . . yes
N(3) C(5) C(6) 104.2(5) . . . yes
N(3) C(5) C(7) 105.5(5) . . . yes
N(3) C(5) C(8) 109.4(5) . . . yes
C(6) C(5) C(7) 113.3(6) . . . yes
C(6) C(5) C(8) 114.1(6) . . . yes
C(7) C(5) C(8) 109.8(6) . . . yes
N(4) C(6) C(5) 99.0(5) . . . yes
N(4) C(6) C(9) 108.9(6) . . . yes
N(4) C(6) C(10) 106.0(5) . . . yes
C(5) C(6) C(9) 116.4(6) . . . yes
C(5) C(6) C(10) 114.2(6) . . . yes
C(9) C(6) C(10) 110.9(6) . . . yes
N(5) C(11) N(6) 112.0(6) . . . yes
N(5) C(11) C(1) 125.1(6) . . . yes
N(6) C(11) C(1) 122.9(6) . . . yes
N(5) C(12) C(13) 103.5(5) . . . yes
N(5) C(12) C(14) 106.1(5) . . . yes
N(5) C(12) C(15) 110.2(6) . . . yes
C(13) C(12) C(14) 113.1(5) . . . yes
C(13) C(12) C(15) 114.4(6) . . . yes
C(14) C(12) C(15) 109.0(6) . . . yes
N(6) C(13) C(12) 98.8(5) . . . yes
N(6) C(13) C(16) 110.2(6) . . . yes
N(6) C(13) C(17) 106.6(5) . . . yes
C(12) C(13) C(16) 115.9(6) . . . yes
C(12) C(13) C(17) 113.3(6) . . . yes
C(16) C(13) C(17) 111.0(6) . . . yes

loop_
_geom_bond_atom_site_label_1
_geom_bond_atom_site_label_2
_geom_bond_distance
_geom_bond_site_symmetry_1
_geom_bond_site_symmetry_2
_geom_bond_publ_flag
Ag(1) N(1) 2.151(5) . . yes
Ag(1) N(2) 2.468(5) . 3_456 yes
Ag(1) N(3) 2.613(5) . . yes
Ag(1) N(5) 2.175(5) . 3_456 yes
O(1) N(4) 1.269(7) . . yes
O(2) N(6) 1.266(7) . . yes
N(1) N(2) 1.343(8) . . yes
N(1) C(3) 1.364(9) . . yes
N(2) C(1) 1.357(8) . . yes
N(3) C(4) 1.290(9) . . yes
N(3) C(5) 1.487(9) . . yes
N(4) C(4) 1.390(9) . . yes
N(4) C(6) 1.514(8) . . yes
N(5) C(11) 1.304(9) . . yes
N(5) C(12) 1.487(8) . . yes
N(6) C(11) 1.394(8) . . yes
N(6) C(13) 1.503(9) . . yes
C(1) C(2) 1.393(10) . . yes
C(1) C(11) 1.454(9) . . yes
C(2) C(3) 1.390(8) . . yes
C(3) C(4) 1.455(9) . . yes
C(5) C(6) 1.557(9) . . yes
C(5) C(7) 1.546(10) . . yes
C(5) C(8) 1.522(9) . . yes
C(6) C(9) 1.53(1) . . yes
C(6) C(10) 1.527(9) . . yes
C(12) C(13) 1.564(9) . . yes
C(12) C(14) 1.531(10) . . yes
C(12) C(15) 1.53(1) . . yes
C(13) C(16) 1.498(9) . . yes
C(13) C(17) 1.53(1) . . yes

loop_
_geom_contact_atom_site_label_1
_geom_contact_atom_site_label_2
_geom_contact_distance
_geom_contact_site_symmetry_1
_geom_contact_site_symmetry_2
_geom_contact_publ_flag
Ag(1) N(3) 2.613(5) . . ?
O(1) C(16) 3.500(9) . 4_655 ?
O(2) C(14) 3.216(9) . 4_655 ?
N(1) C(7) 3.527(9) . 1_655 ?
N(1) C(9) 3.573(9) . 1_655 ?
N(2) C(7) 3.492(9) . 3_556 ?
C(3) C(9) 3.534(9) . 1_655 ?

loop_
_geom_torsion_atom_site_label_1
_geom_torsion_atom_site_label_2
_geom_torsion_atom_site_label_3
_geom_torsion_atom_site_label_4
_geom_torsion
_geom_torsion_site_symmetry_1
_geom_torsion_site_symmetry_2
_geom_torsion_site_symmetry_3
_geom_torsion_site_symmetry_4
_geom_torsion_publ_flag
Ag(1) N(1) N(2) C(1) 169.1(4) . . . . yes
Ag(1) N(1) C(3) C(2) -170.1(4) . . . . yes
Ag(1) N(1) C(3) C(4) 11.2(8) . . . . yes
Ag(1) N(2) N(1) C(3) 178.3(5) . 3_456 3_456 3_456 yes
Ag(1) N(2) C(1) C(2) -179.1(4) . 3_456 3_456 3_456 yes
Ag(1) N(2) C(1) C(11) 0.9(7) . 3_456 3_456 3_456 yes
Ag(1) N(3) C(4) N(4) 159.1(4) . . . . yes
Ag(1) N(3) C(4) C(3) -20.9(7) . . . . yes
Ag(1) N(3) C(5) C(6) -158.0(5) . . . . yes
Ag(1) N(3) C(5) C(7) -38.4(8) . . . . yes
Ag(1) N(3) C(5) C(8) 79.6(7) . . . . yes
Ag(1) N(5) C(11) N(6) -173.2(4) . 3_456 3_456 3_456 yes
Ag(1) N(5) C(11) C(1) 4.4(8) . 3_456 3_456 3_456 yes
Ag(1) N(5) C(12) C(13) -175.8(5) . 3_456 3_456 3_456 yes
Ag(1) N(5) C(12) C(14) 64.9(7) . 3_456 3_456 3_456 yes
Ag(1) N(5) C(12) C(15) -53.0(8) . 3_456 3_456 3_456 yes
O(1) N(4) C(4) N(3) 179.5(6) . . . . yes
O(1) N(4) C(4) C(3) 0(1) . . . . yes
O(1) N(4) C(6) C(5) 169.3(6) . . . . yes
O(1) N(4) C(6) C(9) 47.3(8) . . . . yes
O(1) N(4) C(6) C(10) -72.2(8) . . . . yes
O(2) N(6) C(11) N(5) -179.1(6) . . . . yes
O(2) N(6) C(11) C(1) 3(1) . . . . yes
O(2) N(6) C(13) C(12) -168.6(6) . . . . yes
O(2) N(6) C(13) C(16) -46.7(8) . . . . yes
O(2) N(6) C(13) C(17) 73.8(8) . . . . yes
N(1) Ag(1) N(2) C(1) 169.9(4) . . 3_456 3_456 yes
N(1) Ag(1) N(3) C(4) 18.4(4) . . . . yes
N(1) Ag(1) N(3) C(5) 157.7(6) . . . . yes
N(1) Ag(1) N(5) C(11) -113(1) . . 3_456 3_456 yes
N(1) Ag(1) N(5) C(12) 85(1) . . 3_456 3_456 yes
N(1) N(2) Ag(1) N(3) 61.4(7) . . 3_556 3_556 yes
N(1) N(2) Ag(1) N(5) -178.6(8) . . 3_556 . yes
N(1) N(2) C(1) C(2) 0.5(7) . . . . yes
N(1) N(2) C(1) C(11) -179.5(5) . . . . yes
N(1) C(3) C(2) C(1) -0.9(7) . . . . yes
N(1) C(3) C(4) N(3) 10.6(10) . . . . yes
N(1) C(3) C(4) N(4) -169.4(6) . . . . yes
N(2) Ag(1) N(1) C(3) 70.0(5) . 3_556 3_556 3_556 yes
N(2) Ag(1) N(3) C(4) -92.1(4) . 3_556 3_556 3_556 yes
N(2) Ag(1) N(3) C(5) 47.1(6) . 3_556 3_556 3_556 yes
N(2) Ag(1) N(5) C(11) -2.5(4) . 3_556 . . yes
N(2) Ag(1) N(5) C(12) -163.8(6) . 3_556 . . yes
N(2) N(1) Ag(1) N(3) 175.2(6) . . . . yes
N(2) N(1) Ag(1) N(5) 8(1) . . . 3_456 yes
N(2) N(1) C(3) C(2) 1.3(7) . . . . yes
N(2) N(1) C(3) C(4) -177.5(5) . . . . yes
N(2) C(1) C(2) C(3) 0.3(7) . . . . yes
N(2) C(1) C(11) N(5) -3.6(9) . . . . yes
N(2) C(1) C(11) N(6) 173.8(6) . . . . yes
N(3) Ag(1) N(1) C(3) -15.5(5) . . . . yes
N(3) Ag(1) N(2) C(1) -119.3(4) . . 3_456 3_456 yes
N(3) Ag(1) N(5) C(11) 80.7(5) . . 3_456 3_456 yes
N(3) Ag(1) N(5) C(12) -80.6(6) . . 3_456 3_456 yes
N(3) C(4) N(4) C(6) 10.4(8) . . . . yes
N(3) C(4) C(3) C(2) -167.7(7) . . . . yes
N(3) C(5) C(6) N(4) 23.9(6) . . . . yes
N(3) C(5) C(6) C(9) 140.3(5) . . . . yes
N(3) C(5) C(6) C(10) -88.3(6) . . . . yes
N(4) C(4) N(3) C(5) 6.6(7) . . . . yes
N(4) C(4) C(3) C(2) 12(1) . . . . yes
N(4) C(6) C(5) C(7) -90.2(6) . . . . yes
N(4) C(6) C(5) C(8) 143.1(6) . . . . yes
N(5) Ag(1) N(1) C(3) 177.5(9) . 3_556 3_556 3_556 yes
N(5) Ag(1) N(2) C(1) 0.7(4) . 3_556 . . yes
N(5) Ag(1) N(3) C(4) -164.4(4) . 3_556 3_556 3_556 yes
N(5) Ag(1) N(3) C(5) -25.1(6) . 3_556 3_556 3_556 yes
N(5) C(11) N(6) C(13) -10.6(7) . . . . yes
N(5) C(11) C(1) C(2) 176.4(7) . . . . yes
N(5) C(12) C(13) N(6) -25.6(6) . . . . yes
N(5) C(12) C(13) C(16) -143.3(6) . . . . yes
N(5) C(12) C(13) C(17) 86.8(6) . . . . yes
N(6) C(11) N(5) C(12) -7.9(7) . . . . yes
N(6) C(11) C(1) C(2) -6(1) . . . . yes
N(6) C(13) C(12) C(14) 88.8(6) . . . . yes
N(6) C(13) C(12) C(15) -145.5(6) . . . . yes
C(1) N(2) N(1) C(3) -1.1(7) . . . . yes
C(1) C(2) C(3) C(4) 177.5(7) . . . . yes
C(1) C(11) N(5) C(12) 169.8(6) . . . . yes
C(1) C(11) N(6) C(13) 171.6(6) . . . . yes
C(3) C(2) C(1) C(11) -179.8(7) . . . . yes
C(3) C(4) N(3) C(5) -173.4(6) . . . . yes
C(3) C(4) N(4) C(6) -169.5(6) . . . . yes
C(4) N(3) C(5) C(6) -20.2(7) . . . . yes
C(4) N(3) C(5) C(7) 99.4(6) . . . . yes
C(4) N(3) C(5) C(8) -142.6(6) . . . . yes
C(4) N(4) C(6) C(5) -21.1(7) . . . . yes
C(4) N(4) C(6) C(9) -143.2(6) . . . . yes
C(4) N(4) C(6) C(10) 97.4(6) . . . . yes
C(7) C(5) C(6) C(9) 26.2(8) . . . . yes
C(7) C(5) C(6) C(10) 157.6(6) . . . . yes
C(8) C(5) C(6) C(9) -100.4(7) . . . . yes
C(8) C(5) C(6) C(10) 31.0(8) . . . . yes
C(11) N(5) C(12) C(13) 22.0(7) . . . . yes
C(11) N(5) C(12) C(14) -97.3(6) . . . . yes
C(11) N(5) C(12) C(15) 144.7(6) . . . . yes
C(11) N(6) C(13) C(12) 22.5(6) . . . . yes
C(11) N(6) C(13) C(16) 144.4(6) . . . . yes
C(11) N(6) C(13) C(17) -95.1(6) . . . . yes
C(14) C(12) C(13) C(16) -28.9(8) . . . . yes
C(14) C(12) C(13) C(17) -158.8(6) . . . . yes
C(15) C(12) C(13) C(16) 96.8(8) . . . . yes
C(15) C(12) C(13) C(17) -33.1(8) . . . . yes
C(15) C(12) C(13) C(17) -33.1(8) . . . . yes
